data_4349815
loop_
_publ_author_name
'Xu, Zi-Xuan'
'Zhao, Yong-Lu'
'Liang, Wen-Ying'
'Zhou, Pan-Pan'
'Yang, Ying'

_publ_section_title
;
 A novel N-methylimidazolium-based poly(ionic liquid) to recover trace
 tetrachloroaurate from aqueous solution based on multiple supramolecular
 interactions
;
_journal_issue 4
_journal_name_full 'Inorganic Chemistry Frontiers'
_journal_page_first 922
_journal_paper_doi 10.1039/C7QI00753A
_journal_volume 5
_journal_year 2018
_chemical_formula_sum 'C11 H13 Au Cl4 N2'
_chemical_formula_weight 512.00
_space_group_IT_number 62
_space_group_name_Hall '-P 2ac 2n'
_space_group_name_H-M_alt 'P n m a'
_symmetry_cell_setting orthorhombic
_symmetry_space_group_name_H-M 'P n m a'
_atom_sites_solution_hydrogens geom
_atom_sites_solution_primary direct
_atom_sites_solution_secondary difmap
_audit_creation_method SHELXL-97
_audit_update_record
;
2016-09-02 deposited with the CCDC.
2018-02-20 downloaded from the CCDC.
;
_cell_angle_alpha 90.00
_cell_angle_beta 90.00
_cell_angle_gamma 90.00
_cell_formula_units_Z 4
_cell_length_a 21.246(4)
_cell_length_b 6.9996(14)
_cell_length_c 10.658(2)
_cell_measurement_reflns_used 5505
_cell_measurement_temperature 293(2)
_cell_measurement_theta_max 25.02
_cell_measurement_theta_min 3.45
_cell_volume 1585.0(5)
_computing_cell_refinement 'Bruker SAINT'
_computing_data_collection 'Bruker APEX2'
_computing_data_reduction 'Bruker SAINT'
_computing_molecular_graphics 'Bruker SHELXTL'
_computing_publication_material 'Bruker SHELXTL'
_computing_structure_refinement 'SHELXL-97 (Sheldrick, 2008)'
_computing_structure_solution 'SHELXS-97 (Sheldrick, 2008)'
_diffrn_ambient_temperature 293(2)
_diffrn_measured_fraction_theta_full 0.998
_diffrn_measured_fraction_theta_max 0.998
_diffrn_measurement_device_type 'Bruker APE-II CCD'
_diffrn_measurement_method '\f and \w scans'
_diffrn_radiation_monochromator graphite
_diffrn_radiation_source 'fine-focus sealed tube'
_diffrn_radiation_type MoK\a
_diffrn_radiation_wavelength 0.71073
_diffrn_reflns_av_R_equivalents 0.0454
_diffrn_reflns_av_sigmaI/netI 0.0487
_diffrn_reflns_limit_h_max 20
_diffrn_reflns_limit_h_min -25
_diffrn_reflns_limit_k_max 8
_diffrn_reflns_limit_k_min -8
_diffrn_reflns_limit_l_max 12
_diffrn_reflns_limit_l_min -8
_diffrn_reflns_number 5505
_diffrn_reflns_theta_full 25.02
_diffrn_reflns_theta_max 25.02
_diffrn_reflns_theta_min 3.45
_exptl_absorpt_coefficient_mu 9.940
_exptl_absorpt_correction_T_max 0.1989
_exptl_absorpt_correction_T_min 0.1673
_exptl_absorpt_correction_type multi-scan
_exptl_crystal_colour yellow
_exptl_crystal_density_diffrn 2.146
_exptl_crystal_density_method 'not measured'
_exptl_crystal_description block
_exptl_crystal_F_000 960
_exptl_crystal_size_max 0.28
_exptl_crystal_size_mid 0.25
_exptl_crystal_size_min 0.24
_refine_diff_density_max 1.140
_refine_diff_density_min -1.133
_refine_diff_density_rms 0.149
_refine_ls_extinction_method none
_refine_ls_goodness_of_fit_ref 1.159
_refine_ls_hydrogen_treatment mixed
_refine_ls_matrix_type full
_refine_ls_number_parameters 104
_refine_ls_number_reflns 1527
_refine_ls_number_restraints 0
_refine_ls_restrained_S_all 1.159
_refine_ls_R_factor_all 0.0605
_refine_ls_R_factor_gt 0.0411
_refine_ls_shift/su_max 0.000
_refine_ls_shift/su_mean 0.000
_refine_ls_structure_factor_coef Fsqd
_refine_ls_weighting_details 'calc w=1/[\s^2^(Fo^2^)+(0.0173P)^2^+4.1154P] where P=(Fo^2^+2Fc^2^)/3'
_refine_ls_weighting_scheme calc
_refine_ls_wR_factor_gt 0.0731
_refine_ls_wR_factor_ref 0.0800
_reflns_number_gt 1194
_reflns_number_total 1527
_reflns_threshold_expression >2sigma(I)
_cod_data_source_file c7qi00753a1.cif
_cod_data_source_block 1
_cod_depositor_comments
;
The following automatic conversions were performed:

data item '_symmetry_cell_setting' value 'Orthorhombic' was changed
to 'orthorhombic' in accordance with the
/home/saulius/struct/COD-crude-data/automatic-downloads/DataCite-retrospective/RSC/depositions/lib/dictionaries/cif_core.dic
dictionary named 'cif_core.dic' version 2.4.2 last updated on
2011-04-26.

Automatic conversion script
Id: cif_fix_values 6909 2019-04-08 15:41:33Z antanas 
;
_cod_original_sg_symbol_H-M Pnma
_cod_database_code 4349815

loop_
_symmetry_equiv_pos_as_xyz
'x, y, z'
'-x+1/2, -y, z+1/2'
'x+1/2, -y+1/2, -z+1/2'
'-x, y+1/2, -z'
'-x, -y, -z'
'x-1/2, y, -z-1/2'
'-x-1/2, y-1/2, z-1/2'
'x, -y-1/2, z'

loop_
_atom_site_label
_atom_site_type_symbol
_atom_site_fract_x
_atom_site_fract_y
_atom_site_fract_z
_atom_site_U_iso_or_equiv
_atom_site_adp_type
_atom_site_occupancy
_atom_site_symmetry_multiplicity
_atom_site_calc_flag
_atom_site_refinement_flags
Au1 Au 0.14227(2) 0.2500 0.57596(5) 0.05137(18) Uani 1 2 d S
Cl1 Cl 0.18362(19) 0.2500 0.7724(4) 0.0877(12) Uani 1 2 d S
Cl2 Cl 0.04330(17) 0.2500 0.6561(4) 0.0817(12) Uani 1 2 d S
Cl3 Cl 0.1015(2) 0.2500 0.3799(4) 0.0940(13) Uani 1 2 d S
Cl4 Cl 0.24105(19) 0.2500 0.4972(4) 0.1044(15) Uani 1 2 d S
N1 N 0.2996(5) 0.2500 0.1208(11) 0.059(3) Uani 1 2 d S
N2 N 0.3942(5) 0.2500 0.1901(11) 0.056(3) Uani 1 2 d S
C1 C 0.2307(6) 0.2500 0.1183(15) 0.095(5) Uani 1 2 d S
H1A H 0.2149 0.3086 0.1934 0.143 Uiso 0.50 1 calc PR
H1B H 0.2157 0.1209 0.1132 0.143 Uiso 0.50 1 calc PR
H1C H 0.2163 0.3205 0.0465 0.143 Uiso 0.50 1 calc PR
C2 C 0.3377(7) 0.2500 0.0181(15) 0.071(4) Uani 1 2 d S
H2 H 0.3250 0.2500 -0.0653 0.085 Uiso 1 2 calc SR
C3 C 0.3971(7) 0.2500 0.0603(13) 0.061(4) Uani 1 2 d S
H3 H 0.4335 0.2500 0.0117 0.073 Uiso 1 2 calc SR
C4 C 0.3337(6) 0.2500 0.2238(14) 0.061(4) Uani 1 2 d S
H4 H 0.3183 0.2500 0.3055 0.073 Uiso 1 2 calc SR
C5 C 0.4492(6) 0.2500 0.2723(15) 0.075(4) Uani 1 2 d S
H5A H 0.4745 0.3620 0.2544 0.090 Uiso 0.50 1 calc PR
H5B H 0.4745 0.1380 0.2544 0.090 Uiso 0.50 1 calc PR
C6 C 0.4317(6) 0.2500 0.4099(14) 0.068(4) Uani 1 2 d S
C7 C 0.4247(5) 0.0791(17) 0.4738(12) 0.088(3) Uani 1 1 d .
H7 H 0.4292 -0.0371 0.4324 0.106 Uiso 1 1 calc R
C8 C 0.4111(6) 0.085(3) 0.5972(13) 0.131(7) Uani 1 1 d .
H8 H 0.4068 -0.0302 0.6399 0.157 Uiso 1 1 calc R
C9 C 0.4032(11) 0.2500 0.663(2) 0.172(19) Uani 1 2 d S
H9 H 0.3931 0.2500 0.7475 0.206 Uiso 1 2 calc SR

loop_
_atom_site_aniso_label
_atom_site_aniso_U_11
_atom_site_aniso_U_22
_atom_site_aniso_U_33
_atom_site_aniso_U_23
_atom_site_aniso_U_13
_atom_site_aniso_U_12
Au1 0.0539(3) 0.0605(3) 0.0397(3) 0.000 -0.0008(3) 0.000
Cl1 0.091(3) 0.126(3) 0.046(2) 0.000 -0.016(2) 0.000
Cl2 0.061(2) 0.099(3) 0.085(3) 0.000 0.012(2) 0.000
Cl3 0.111(3) 0.123(3) 0.048(2) 0.000 -0.021(3) 0.000
Cl4 0.062(3) 0.173(4) 0.078(3) 0.000 0.022(2) 0.000
N1 0.052(7) 0.083(7) 0.041(7) 0.000 0.009(6) 0.000
N2 0.052(7) 0.065(6) 0.050(8) 0.000 0.017(6) 0.000
C1 0.051(9) 0.166(15) 0.069(12) 0.000 -0.010(9) 0.000
C2 0.082(11) 0.081(10) 0.049(9) 0.000 0.021(9) 0.000
C3 0.059(9) 0.080(9) 0.044(10) 0.000 0.022(8) 0.000
C4 0.057(8) 0.082(9) 0.044(9) 0.000 0.002(8) 0.000
C5 0.031(7) 0.119(11) 0.073(11) 0.000 -0.003(8) 0.000
C6 0.039(7) 0.111(11) 0.053(10) 0.000 -0.008(8) 0.000
C7 0.067(7) 0.116(9) 0.081(9) 0.023(8) -0.019(7) -0.006(6)
C8 0.059(9) 0.25(2) 0.081(13) 0.087(14) -0.020(9) -0.019(11)
C9 0.055(13) 0.41(6) 0.047(16) 0.000 0.003(12) 0.000

loop_
_atom_type_symbol
_atom_type_description
_atom_type_scat_dispersion_real
_atom_type_scat_dispersion_imag
_atom_type_scat_source
C C 0.0033 0.0016 'International Tables Vol C Tables 4.2.6.8 and 6.1.1.4'
H H 0.0000 0.0000 'International Tables Vol C Tables 4.2.6.8 and 6.1.1.4'
Au Au -2.0133 8.8022 'International Tables Vol C Tables 4.2.6.8 and 6.1.1.4'
Cl Cl 0.1484 0.1585 'International Tables Vol C Tables 4.2.6.8 and 6.1.1.4'
N N 0.0061 0.0033 'International Tables Vol C Tables 4.2.6.8 and 6.1.1.4'

loop_
_geom_angle_atom_site_label_1
_geom_angle_atom_site_label_2
_geom_angle_atom_site_label_3
_geom_angle
_geom_angle_site_symmetry_1
Cl4 Au1 Cl3 90.73(17) .
Cl4 Au1 Cl1 89.03(16) .
Cl3 Au1 Cl1 179.76(16) .
Cl4 Au1 Cl2 179.69(17) .
Cl3 Au1 Cl2 89.59(16) .
Cl1 Au1 Cl2 90.66(16) .
C4 N1 C2 110.1(11) .
C4 N1 C1 124.4(12) .
C2 N1 C1 125.4(13) .
C4 N2 C3 108.2(12) .
C4 N2 C5 127.5(12) .
C3 N2 C5 124.3(11) .
N1 C1 H1A 109.5 .
N1 C1 H1B 109.5 .
H1A C1 H1B 109.5 .
N1 C1 H1C 109.5 .
H1A C1 H1C 109.5 .
H1B C1 H1C 109.5 .
C3 C2 N1 106.9(14) .
C3 C2 H2 126.6 .
N1 C2 H2 126.6 .
C2 C3 N2 107.0(12) .
C2 C3 H3 126.5 .
N2 C3 H3 126.5 .
N1 C4 N2 107.8(12) .
N1 C4 H4 126.1 .
N2 C4 H4 126.1 .
N2 C5 C6 112.7(10) .
N2 C5 H5A 109.1 .
C6 C5 H5A 109.1 .
N2 C5 H5B 109.1 .
C6 C5 H5B 109.1 .
H5A C5 H5B 107.8 .
C7 C6 C7 119.5(16) 8_565
C7 C6 C5 120.2(8) 8_565
C7 C6 C5 120.2(8) .
C8 C7 C6 118.5(15) .
C8 C7 H7 120.7 .
C6 C7 H7 120.7 .
C7 C8 C9 124(2) .
C7 C8 H8 118.2 .
C9 C8 H8 118.2 .
C8 C9 C8 116(2) 8_565
C8 C9 H9 121.8 8_565
C8 C9 H9 121.8 .

loop_
_geom_bond_atom_site_label_1
_geom_bond_atom_site_label_2
_geom_bond_distance
_geom_bond_site_symmetry_2
Au1 Cl4 2.260(4) .
Au1 Cl3 2.262(4) .
Au1 Cl1 2.271(4) .
Au1 Cl2 2.270(4) .
N1 C4 1.314(15) .
N1 C2 1.361(16) .
N1 C1 1.466(15) .
N2 C4 1.336(14) .
N2 C3 1.384(16) .
N2 C5 1.460(16) .
C1 H1A 0.9600 .
C1 H1B 0.9600 .
C1 H1C 0.9600 .
C2 C3 1.340(18) .
C2 H2 0.9300 .
C3 H3 0.9300 .
C4 H4 0.9300 .
C5 C6 1.513(19) .
C5 H5A 0.9700 .
C5 H5B 0.9700 .
C6 C7 1.384(13) 8_565
C6 C7 1.384(13) .
C7 C8 1.347(16) .
C7 H7 0.9300 .
C8 C9 1.360(18) .
C8 H8 0.9300 .
C9 C8 1.360(18) 8_565
C9 H9 0.9300 .

loop_
_geom_torsion_atom_site_label_1
_geom_torsion_atom_site_label_2
_geom_torsion_atom_site_label_3
_geom_torsion_atom_site_label_4
_geom_torsion
_geom_torsion_site_symmetry_1
_geom_torsion_site_symmetry_4
C4 N1 C2 C3 0.0 . .
C1 N1 C2 C3 180.0 . .
N1 C2 C3 N2 0.0 . .
C4 N2 C3 C2 0.0 . .
C5 N2 C3 C2 180.0 . .
C2 N1 C4 N2 0.0 . .
C1 N1 C4 N2 180.0 . .
C3 N2 C4 N1 0.0 . .
C5 N2 C4 N1 180.0 . .
C4 N2 C5 C6 0.000(1) . .
C3 N2 C5 C6 180.000(1) . .
N2 C5 C6 C7 -91.1(11) . 8_565
N2 C5 C6 C7 91.1(11) . .
C7 C6 C7 C8 0(2) 8_565 .
C5 C6 C7 C8 177.9(11) . .
C6 C7 C8 C9 1(3) . .
C7 C8 C9 C8 -1(4) . 8_565
